data_2208626
loop_
_publ_author_name
'Xin, Chun-Wei'
'Zeng, Tao'
'Li, Jiang-Sheng'

_publ_section_title
;
 2,6-Di-<i>tert</i>-butyl-4-[(4-methoxyphenylimino)methyl]phenol
;
_journal_issue 4
_journal_name_full 'Acta Crystallographica Section E'
_journal_page_first o1560
_journal_page_last o1561
_journal_paper_doi 10.1107/S1600536806010130
_journal_volume 62
_journal_year 2006
_chemical_formula_iupac 'C22 H29 N O2'
_chemical_formula_moiety 'C22 H29 N O2'
_chemical_formula_sum 'C22 H29 N O2'
_chemical_formula_weight 339.46
_chemical_name_systematic
;
2,6-di-tert-butyl-4-[(4-methoxyphenylimino)methyl]phenol
;
_space_group_IT_number 61
_symmetry_cell_setting orthorhombic
_symmetry_space_group_name_Hall '-P 2ac 2ab'
_symmetry_space_group_name_H-M 'P b c a'
_atom_sites_solution_hydrogens geom
_atom_sites_solution_primary direct
_atom_sites_solution_secondary difmap
_cell_angle_alpha 90.00
_cell_angle_beta 90.00
_cell_angle_gamma 90.00
_cell_formula_units_Z 8
_cell_length_a 12.281(3)
_cell_length_b 13.945(3)
_cell_length_c 23.527(5)
_cell_measurement_reflns_used 3392
_cell_measurement_temperature 294(2)
_cell_measurement_theta_max 23.98
_cell_measurement_theta_min 2.40
_cell_volume 4029.2(16)
_computing_cell_refinement SMART
_computing_data_collection 'SMART (Bruker, 1997)'
_computing_data_reduction 'SAINT (Bruker, 1997)'
_computing_molecular_graphics 'SHELXTL (Bruker, 1997)'
_computing_publication_material SHELXTL
_computing_structure_refinement 'SHELXL97 (Sheldrick, 1997)'
_computing_structure_solution 'SHELXS97 (Sheldrick, 1997)'
_diffrn_ambient_temperature 294(2)
_diffrn_measured_fraction_theta_full 0.996
_diffrn_measured_fraction_theta_max 0.996
_diffrn_measurement_device_type 'Bruker SMART CCD area-detector diffractometer'
_diffrn_measurement_method '\f and \w scans'
_diffrn_radiation_monochromator graphite
_diffrn_radiation_source 'fine-focus sealed tube'
_diffrn_radiation_type MoK\a
_diffrn_radiation_wavelength 0.71073
_diffrn_reflns_av_R_equivalents 0.0672
_diffrn_reflns_av_sigmaI/netI 0.0482
_diffrn_reflns_limit_h_max 15
_diffrn_reflns_limit_h_min -7
_diffrn_reflns_limit_k_max 17
_diffrn_reflns_limit_k_min -17
_diffrn_reflns_limit_l_max 29
_diffrn_reflns_limit_l_min -29
_diffrn_reflns_number 21536
_diffrn_reflns_theta_full 26.45
_diffrn_reflns_theta_max 26.45
_diffrn_reflns_theta_min 1.73
_exptl_absorpt_coefficient_mu 0.071
_exptl_absorpt_correction_T_max 0.9860
_exptl_absorpt_correction_T_min 0.9819
_exptl_absorpt_correction_type multi-scan
_exptl_absorpt_process_details '(SADABS; Sheldrick, 1996)'
_exptl_crystal_colour colorless
_exptl_crystal_density_diffrn 1.119
_exptl_crystal_density_method 'not measured'
_exptl_crystal_description block
_exptl_crystal_F_000 1472
_exptl_crystal_size_max 0.26
_exptl_crystal_size_mid 0.22
_exptl_crystal_size_min 0.20
_refine_diff_density_max 0.153
_refine_diff_density_min -0.173
_refine_ls_extinction_coef 0.0022(4)
_refine_ls_extinction_expression Fc^*^=kFc[1+0.001xFc^2^\l^3^/sin(2\q)]^-1/4^
_refine_ls_extinction_method SHELXL97
_refine_ls_goodness_of_fit_ref 1.002
_refine_ls_hydrogen_treatment constr
_refine_ls_matrix_type full
_refine_ls_number_parameters 235
_refine_ls_number_reflns 4142
_refine_ls_number_restraints 0
_refine_ls_restrained_S_all 1.002
_refine_ls_R_factor_all 0.1173
_refine_ls_R_factor_gt 0.0445
_refine_ls_shift/su_max 0.001
_refine_ls_shift/su_mean 0.000
_refine_ls_structure_factor_coef Fsqd
_refine_ls_weighting_details 'calc w=1/[\s^2^(Fo^2^)+(0.0513P)^2^+0.9192P] where P=(Fo^2^+2Fc^2^)/3'
_refine_ls_weighting_scheme calc
_refine_ls_wR_factor_gt 0.0996
_refine_ls_wR_factor_ref 0.1353
_reflns_number_gt 2131
_reflns_number_total 4142
_reflns_threshold_expression I>2\s(I)
_cod_data_source_file hk2017.cif
_cod_data_source_block I
_cod_depositor_comments
;
The following automatic conversions were performed:
'_symmetry_cell_setting' value 'Orthorhombic' changed to 'orthorhombic'
according to '/home/saulius/struct/CIF-dictionaries/cif_core.dic'
dictionary named 'cif_core.dic' version 2.4.1 from 2010-06-29.

Automatic conversion script
Id: cif_fix_enum 1527 2010-12-29 10:47:43Z saulius 

The following automatic conversions were performed:

'_symmetry_cell_setting' value 'Orthorhombic' changed to
'orthorhombic' according to
/home/saulius/struct/CIF-dictionaries/cif_core.dic dictionary named
'cif_core.dic' version 2.4.1 from 2010-06-29.

Automatic conversion script
Id: cif_fix_values 1715 2011-07-08 13:25:40Z adriana 
;
_cod_original_cell_volume 4029.3(15)
_cod_database_code 2208626
_cod_database_fobs_code 2208626

loop_
_symmetry_equiv_pos_as_xyz
'x, y, z'
'-x+1/2, -y, z+1/2'
'-x, y+1/2, -z+1/2'
'x+1/2, -y+1/2, -z'
'-x, -y, -z'
'x-1/2, y, -z-1/2'
'x, -y-1/2, z-1/2'
'-x-1/2, y-1/2, z'

loop_
_atom_site_type_symbol
_atom_site_label
_atom_site_fract_x
_atom_site_fract_y
_atom_site_fract_z
_atom_site_U_iso_or_equiv
_atom_site_adp_type
_atom_site_calc_flag
_atom_site_refinement_flags
_atom_site_occupancy
O O1 0.22501(12) 0.04682(10) 0.55828(6) 0.0542(4) Uani d . 1
H H1 0.2746 0.0314 0.5797 0.081 Uiso calc R 1
O O2 -0.10816(14) 0.80572(11) 0.71454(8) 0.0734(5) Uani d . 1
N N1 0.09203(14) 0.48034(11) 0.62524(7) 0.0490(5) Uani d . 1
C C1 0.10336(16) 0.30726(13) 0.61515(8) 0.0413(5) Uani d . 1
C C2 0.17777(16) 0.30422(14) 0.57079(8) 0.0441(5) Uani d . 1
H H2 0.2017 0.3615 0.5549 0.053 Uiso calc R 1
C C3 0.21762(16) 0.21825(14) 0.54937(8) 0.0417(5) Uani d . 1
C C4 0.18113(15) 0.13297(13) 0.57586(8) 0.0400(5) Uani d . 1
C C5 0.09923(15) 0.13243(13) 0.61780(8) 0.0382(5) Uani d . 1
C C6 0.06397(16) 0.22140(13) 0.63691(8) 0.0417(5) Uani d . 1
H H6 0.0118 0.2236 0.6655 0.050 Uiso calc R 1
C C7 0.29660(19) 0.21708(15) 0.49841(9) 0.0538(6) Uani d . 1
C C8 0.3093(3) 0.31726(18) 0.47253(11) 0.0829(9) Uani d . 1
H H8A 0.2391 0.3411 0.4614 0.124 Uiso calc R 1
H H8B 0.3559 0.3138 0.4398 0.124 Uiso calc R 1
H H8C 0.3408 0.3596 0.5002 0.124 Uiso calc R 1
C C9 0.4097(2) 0.1826(2) 0.51654(12) 0.0898(9) Uani d . 1
H H9A 0.4354 0.2212 0.5475 0.135 Uiso calc R 1
H H9B 0.4591 0.1880 0.4851 0.135 Uiso calc R 1
H H9C 0.4055 0.1168 0.5284 0.135 Uiso calc R 1
C C10 0.2514(2) 0.1537(2) 0.45062(10) 0.0852(9) Uani d . 1
H H10A 0.2433 0.0891 0.4642 0.128 Uiso calc R 1
H H10B 0.3007 0.1544 0.4190 0.128 Uiso calc R 1
H H10C 0.1818 0.1778 0.4388 0.128 Uiso calc R 1
C C11 0.05042(16) 0.03939(13) 0.64200(9) 0.0449(5) Uani d . 1
C C12 -0.05001(19) 0.06016(16) 0.67885(12) 0.0718(8) Uani d . 1
H H12A -0.1026 0.0951 0.6569 0.108 Uiso calc R 1
H H12B -0.0288 0.0976 0.7113 0.108 Uiso calc R 1
H H12C -0.0814 0.0008 0.6914 0.108 Uiso calc R 1
C C13 0.13331(19) -0.01142(16) 0.67992(11) 0.0689(7) Uani d . 1
H H13A 0.0986 -0.0639 0.6992 0.103 Uiso calc R 1
H H13B 0.1614 0.0330 0.7074 0.103 Uiso calc R 1
H H13C 0.1920 -0.0354 0.6570 0.103 Uiso calc R 1
C C14 0.0119(2) -0.02720(16) 0.59432(11) 0.0720(8) Uani d . 1
H H14A -0.0390 0.0063 0.5705 0.108 Uiso calc R 1
H H14B -0.0227 -0.0825 0.6105 0.108 Uiso calc R 1
H H14C 0.0733 -0.0471 0.5720 0.108 Uiso calc R 1
C C15 0.05989(17) 0.39639(14) 0.63828(9) 0.0477(5) Uani d . 1
H H15 0.0040 0.3915 0.6648 0.057 Uiso calc R 1
C C16 0.03550(17) 0.56023(14) 0.64901(9) 0.0459(5) Uani d . 1
C C17 -0.07638(18) 0.56505(15) 0.65220(10) 0.0596(6) Uani d . 1
H H17 -0.1180 0.5136 0.6396 0.072 Uiso calc R 1
C C18 -0.12795(18) 0.64602(16) 0.67405(11) 0.0622(7) Uani d . 1
H H18 -0.2035 0.6483 0.6762 0.075 Uiso calc R 1
C C19 -0.06708(18) 0.72233(15) 0.69242(9) 0.0508(6) Uani d . 1
C C20 0.04483(19) 0.71832(15) 0.68822(10) 0.0559(6) Uani d . 1
H H20 0.0864 0.7703 0.7001 0.067 Uiso calc R 1
C C21 0.09535(18) 0.63862(14) 0.66676(9) 0.0526(6) Uani d . 1
H H21 0.1709 0.6372 0.6641 0.063 Uiso calc R 1
C C22 -0.2204(2) 0.8105(2) 0.72508(14) 0.0960(10) Uani d . 1
H H22A -0.2593 0.8039 0.6899 0.144 Uiso calc R 1
H H22B -0.2376 0.8713 0.7421 0.144 Uiso calc R 1
H H22C -0.2409 0.7598 0.7505 0.144 Uiso calc R 1

loop_
_atom_site_aniso_label
_atom_site_aniso_U_11
_atom_site_aniso_U_22
_atom_site_aniso_U_33
_atom_site_aniso_U_12
_atom_site_aniso_U_13
_atom_site_aniso_U_23
O1 0.0582(10) 0.0427(9) 0.0618(10) 0.0095(7) 0.0000(8) -0.0117(7)
O2 0.0719(12) 0.0494(10) 0.0988(14) 0.0143(8) 0.0238(10) -0.0102(9)
N1 0.0540(11) 0.0352(10) 0.0579(11) 0.0006(8) 0.0060(9) -0.0055(8)
C1 0.0466(12) 0.0319(11) 0.0455(12) 0.0006(9) -0.0004(10) -0.0019(9)
C2 0.0503(13) 0.0372(12) 0.0447(12) -0.0077(9) -0.0004(10) 0.0005(9)
C3 0.0431(12) 0.0411(12) 0.0409(12) -0.0049(10) -0.0018(9) -0.0055(9)
C4 0.0396(11) 0.0353(11) 0.0450(12) 0.0014(9) -0.0060(10) -0.0063(9)
C5 0.0389(11) 0.0335(11) 0.0421(11) 0.0010(9) -0.0051(10) -0.0002(9)
C6 0.0432(12) 0.0380(11) 0.0440(12) -0.0002(9) 0.0030(10) -0.0007(9)
C7 0.0605(14) 0.0574(14) 0.0435(12) -0.0091(12) 0.0104(11) -0.0044(11)
C8 0.113(2) 0.0754(18) 0.0605(16) -0.0235(17) 0.0300(16) -0.0001(14)
C9 0.0596(18) 0.133(3) 0.0767(19) 0.0041(17) 0.0223(15) 0.0082(18)
C10 0.117(2) 0.085(2) 0.0536(16) -0.0167(17) 0.0095(16) -0.0168(14)
C11 0.0457(12) 0.0340(11) 0.0548(13) -0.0022(9) 0.0011(10) 0.0018(9)
C12 0.0689(16) 0.0506(14) 0.096(2) -0.0076(12) 0.0304(15) 0.0094(13)
C13 0.0711(17) 0.0522(14) 0.0835(18) -0.0019(12) -0.0073(14) 0.0245(13)
C14 0.0799(18) 0.0551(15) 0.0809(19) -0.0230(13) 0.0009(14) -0.0110(13)
C15 0.0525(13) 0.0376(12) 0.0529(13) -0.0021(10) 0.0036(11) -0.0026(10)
C16 0.0515(14) 0.0341(11) 0.0520(13) 0.0015(10) 0.0053(11) -0.0005(9)
C17 0.0517(15) 0.0418(13) 0.0854(18) -0.0031(11) -0.0032(13) -0.0081(12)
C18 0.0441(13) 0.0525(15) 0.0898(18) 0.0040(11) 0.0053(13) -0.0029(13)
C19 0.0551(15) 0.0389(12) 0.0585(14) 0.0070(11) 0.0109(11) 0.0002(10)
C20 0.0564(15) 0.0378(12) 0.0735(16) -0.0045(11) 0.0067(12) -0.0075(11)
C21 0.0463(12) 0.0399(12) 0.0715(15) -0.0007(10) 0.0089(12) -0.0052(11)
C22 0.078(2) 0.090(2) 0.120(3) 0.0313(16) 0.0338(19) -0.0153(18)

loop_
_atom_type_symbol
_atom_type_description
_atom_type_scat_dispersion_real
_atom_type_scat_dispersion_imag
_atom_type_scat_source
C C 0.0033 0.0016 'International Tables Vol C Tables 4.2.6.8 and 6.1.1.4'
H H 0.0000 0.0000 'International Tables Vol C Tables 4.2.6.8 and 6.1.1.4'
N N 0.0061 0.0033 'International Tables Vol C Tables 4.2.6.8 and 6.1.1.4'
O O 0.0106 0.0060 'International Tables Vol C Tables 4.2.6.8 and 6.1.1.4'

loop_
_geom_angle_atom_site_label_1
_geom_angle_atom_site_label_2
_geom_angle_atom_site_label_3
_geom_angle
_geom_angle_publ_flag
C4 O1 H1 109.5 ?
C19 O2 C22 118.03(19) ?
C15 N1 C16 118.21(18) yes
C2 C1 C6 118.69(17) ?
C2 C1 C15 123.21(17) ?
C6 C1 C15 118.02(19) ?
C1 C2 C3 122.07(18) ?
C1 C2 H2 119.0 ?
C3 C2 H2 119.0 ?
C2 C3 C4 116.98(18) ?
C2 C3 C7 120.84(18) ?
C4 C3 C7 122.18(17) ?
O1 C4 C5 118.94(17) yes
O1 C4 C3 118.40(18) yes
C5 C4 C3 122.61(17) ?
C6 C5 C4 116.39(17) ?
C6 C5 C11 120.80(18) ?
C4 C5 C11 122.81(16) ?
C5 C6 C1 122.82(19) ?
C5 C6 H6 118.6 ?
C1 C6 H6 118.6 ?
C9 C7 C8 107.8(2) ?
C9 C7 C10 110.6(2) ?
C8 C7 C10 105.7(2) ?
C9 C7 C3 110.94(18) ?
C8 C7 C3 111.31(18) ?
C10 C7 C3 110.37(18) ?
C7 C8 H8A 109.5 ?
C7 C8 H8B 109.5 ?
H8A C8 H8B 109.5 ?
C7 C8 H8C 109.5 ?
H8A C8 H8C 109.5 ?
H8B C8 H8C 109.5 ?
C7 C9 H9A 109.5 ?
C7 C9 H9B 109.5 ?
H9A C9 H9B 109.5 ?
C7 C9 H9C 109.5 ?
H9A C9 H9C 109.5 ?
H9B C9 H9C 109.5 ?
C7 C10 H10A 109.5 ?
C7 C10 H10B 109.5 ?
H10A C10 H10B 109.5 ?
C7 C10 H10C 109.5 ?
H10A C10 H10C 109.5 ?
H10B C10 H10C 109.5 ?
C13 C11 C14 110.64(19) ?
C13 C11 C12 107.04(19) ?
C14 C11 C12 106.26(18) ?
C13 C11 C5 110.34(16) ?
C14 C11 C5 111.14(17) ?
C12 C11 C5 111.28(16) ?
C11 C12 H12A 109.5 ?
C11 C12 H12B 109.5 ?
H12A C12 H12B 109.5 ?
C11 C12 H12C 109.5 ?
H12A C12 H12C 109.5 ?
H12B C12 H12C 109.5 ?
C11 C13 H13A 109.5 ?
C11 C13 H13B 109.5 ?
H13A C13 H13B 109.5 ?
C11 C13 H13C 109.5 ?
H13A C13 H13C 109.5 ?
H13B C13 H13C 109.5 ?
C11 C14 H14A 109.5 ?
C11 C14 H14B 109.5 ?
H14A C14 H14B 109.5 ?
C11 C14 H14C 109.5 ?
H14A C14 H14C 109.5 ?
H14B C14 H14C 109.5 ?
N1 C15 C1 125.5(2) yes
N1 C15 H15 117.3 ?
C1 C15 H15 117.3 ?
C17 C16 C21 118.39(19) ?
C17 C16 N1 123.00(19) ?
C21 C16 N1 118.51(19) ?
C16 C17 C18 120.9(2) ?
C16 C17 H17 119.6 ?
C18 C17 H17 119.6 ?
C19 C18 C17 119.9(2) ?
C19 C18 H18 120.1 ?
C17 C18 H18 120.1 ?
O2 C19 C18 125.3(2) yes
O2 C19 C20 115.4(2) yes
C18 C19 C20 119.3(2) ?
C21 C20 C19 120.7(2) ?
C21 C20 H20 119.6 ?
C19 C20 H20 119.6 ?
C20 C21 C16 120.8(2) ?
C20 C21 H21 119.6 ?
C16 C21 H21 119.6 ?
O2 C22 H22A 109.5 ?
O2 C22 H22B 109.5 ?
H22A C22 H22B 109.5 ?
O2 C22 H22C 109.5 ?
H22A C22 H22C 109.5 ?
H22B C22 H22C 109.5 ?

loop_
_geom_bond_atom_site_label_1
_geom_bond_atom_site_label_2
_geom_bond_distance
_geom_bond_publ_flag
O1 C4 1.380(2) yes
O1 H1 0.8200 ?
O2 C19 1.370(2) yes
O2 C22 1.402(3) yes
N1 C15 1.273(2) yes
N1 C16 1.427(2) yes
C1 C2 1.388(3) ?
C1 C6 1.389(3) ?
C1 C15 1.458(3) ?
C2 C3 1.389(3) ?
C2 H2 0.9300 ?
C3 C4 1.415(3) ?
C3 C7 1.542(3) ?
C4 C5 1.409(3) ?
C5 C6 1.389(3) ?
C5 C11 1.538(3) ?
C6 H6 0.9300 ?
C7 C9 1.531(3) ?
C7 C8 1.532(3) ?
C7 C10 1.534(3) ?
C8 H8A 0.9600 ?
C8 H8B 0.9600 ?
C8 H8C 0.9600 ?
C9 H9A 0.9600 ?
C9 H9B 0.9600 ?
C9 H9C 0.9600 ?
C10 H10A 0.9600 ?
C10 H10B 0.9600 ?
C10 H10C 0.9600 ?
C11 C13 1.528(3) ?
C11 C14 1.531(3) ?
C11 C12 1.535(3) ?
C12 H12A 0.9600 ?
C12 H12B 0.9600 ?
C12 H12C 0.9600 ?
C13 H13A 0.9600 ?
C13 H13B 0.9600 ?
C13 H13C 0.9600 ?
C14 H14A 0.9600 ?
C14 H14B 0.9600 ?
C14 H14C 0.9600 ?
C15 H15 0.9300 ?
C16 C17 1.378(3) ?
C16 C21 1.382(3) ?
C17 C18 1.393(3) ?
C17 H17 0.9300 ?
C18 C19 1.370(3) ?
C18 H18 0.9300 ?
C19 C20 1.379(3) ?
C20 C21 1.369(3) ?
C20 H20 0.9300 ?
C21 H21 0.9300 ?
C22 H22A 0.9600 ?
C22 H22B 0.9600 ?
C22 H22C 0.9600 ?

loop_
_geom_hbond_atom_site_label_D
_geom_hbond_atom_site_label_H
_geom_hbond_atom_site_label_A
_geom_hbond_site_symmetry_A
_geom_hbond_distance_DH
_geom_hbond_distance_HA
_geom_hbond_distance_DA
_geom_hbond_angle_DHA
_geom_hbond_publ_flag
O1 H1 N1 8_655 0.82 2.08 2.897(2) 172.0 yes

loop_
_geom_torsion_atom_site_label_1
_geom_torsion_atom_site_label_2
_geom_torsion_atom_site_label_3
_geom_torsion_atom_site_label_4
_geom_torsion
_geom_torsion_publ_flag
C6 C1 C2 C3 -3.0(3) ?
C15 C1 C2 C3 -179.74(19) ?
C1 C2 C3 C4 -1.6(3) ?
C1 C2 C3 C7 177.45(18) ?
C2 C3 C4 O1 -175.48(17) ?
C7 C3 C4 O1 5.4(3) ?
C2 C3 C4 C5 6.9(3) ?
C7 C3 C4 C5 -172.15(18) ?
O1 C4 C5 C6 175.28(17) ?
C3 C4 C5 C6 -7.1(3) ?
O1 C4 C5 C11 -4.5(3) ?
C3 C4 C5 C11 173.09(18) ?
C4 C5 C6 C1 2.2(3) ?
C11 C5 C6 C1 -178.07(18) ?
C2 C1 C6 C5 2.8(3) ?
C15 C1 C6 C5 179.65(18) ?
C2 C3 C7 C9 112.5(2) ?
C4 C3 C7 C9 -68.5(3) ?
C2 C3 C7 C8 -7.5(3) ?
C4 C3 C7 C8 171.5(2) ?
C2 C3 C7 C10 -124.6(2) ?
C4 C3 C7 C10 54.4(3) ?
C6 C5 C11 C13 -108.4(2) ?
C4 C5 C11 C13 71.3(2) ?
C6 C5 C11 C14 128.4(2) ?
C4 C5 C11 C14 -51.8(2) ?
C6 C5 C11 C12 10.2(3) ?
C4 C5 C11 C12 -170.03(19) ?
C16 N1 C15 C1 175.77(19) yes
C2 C1 C15 N1 -7.6(3) yes
C6 C1 C15 N1 175.7(2) yes
C15 N1 C16 C17 -43.6(3) yes
C15 N1 C16 C21 140.1(2) yes
C21 C16 C17 C18 -1.5(4) ?
N1 C16 C17 C18 -177.8(2) ?
C16 C17 C18 C19 0.3(4) ?
C22 O2 C19 C18 7.2(3) ?
C22 O2 C19 C20 -173.9(2) ?
C17 C18 C19 O2 179.8(2) ?
C17 C18 C19 C20 0.9(4) ?
O2 C19 C20 C21 180.0(2) ?
C18 C19 C20 C21 -1.0(4) ?
C19 C20 C21 C16 -0.2(3) ?
C17 C16 C21 C20 1.5(3) ?
N1 C16 C21 C20 177.9(2) ?

loop_
_cod_related_entry_id
_cod_related_entry_database
_cod_related_entry_code
1 ChemSpider 30654940
